data_4301459
loop_
_publ_author_name
'Biplab Biswas'
'Thomas Weyherm\"uller'
'Eckhard Bill'
'Phalguni Chaudhuri'

_publ_section_title
;
A Magneto-Structural Study of a Hexanuclear (VIV=O)6-Complex and a
Tetranuclear Mixed-Valent [VIII2VIV2] Species
;
_journal_name_full 'Inorganic Chemistry'
_journal_page_first 1524
_journal_page_last 1532
_journal_paper_doi 10.1021/ic8018327
_journal_volume 48
_journal_year 2009
_chemical_formula_moiety '[C30 H66 N6 Na O18 V6]+, (Cl O4)-, 2 (C H4 O)'
_chemical_formula_sum 'C32 H74 Cl N6 Na O24 V6'
_chemical_formula_weight 1291.05
_chemical_name_systematic
; 
 ? 
;
_space_group_IT_number 9
_symmetry_cell_setting monoclinic
_symmetry_space_group_name_Hall 'C -2yc'
_symmetry_space_group_name_H-M 'C 1 c 1'
_atom_sites_solution_hydrogens geom
_atom_sites_solution_primary direct
_atom_sites_solution_secondary difmap
_audit_creation_method SHELXL-97
_cell_angle_alpha 90.00
_cell_angle_beta 91.623(6)
_cell_angle_gamma 90.00
_cell_formula_units_Z 8
_cell_length_a 13.5049(12)
_cell_length_b 23.205(2)
_cell_length_c 33.414(3)
_cell_measurement_temperature 100(2)
_cell_volume 10467.1(16)
_computing_cell_refinement 'Bruker AXS Collect Software'
_computing_data_collection 'Bruker AXS Collect Software'
_computing_data_reduction 'Bruker AXS Collect Software'
_computing_structure_refinement 'SHELXL-97 (Sheldrick, 1997)'
_computing_structure_solution 'SHELXS-97 (Sheldrick, 1990)'
_diffrn_ambient_temperature 100(2)
_diffrn_measured_fraction_theta_full 0.976
_diffrn_measured_fraction_theta_max 0.976
_diffrn_measurement_device_type 'Bruker-Nonius KappaCCD'
_diffrn_measurement_method '1685 images at 0.4 deg. stepwise rotation in omega and phi, 32 sec./frame'
_diffrn_radiation_monochromator graphite
_diffrn_radiation_source 'rotating anode, 50 kV, 80 mA'
_diffrn_radiation_type MoK\a
_diffrn_radiation_wavelength 0.71073
_diffrn_reflns_av_R_equivalents 0.0972
_diffrn_reflns_av_sigmaI/netI 0.1120
_diffrn_reflns_limit_h_max 15
_diffrn_reflns_limit_h_min -15
_diffrn_reflns_limit_k_max 26
_diffrn_reflns_limit_k_min -26
_diffrn_reflns_limit_l_max 37
_diffrn_reflns_limit_l_min -37
_diffrn_reflns_number 39291
_diffrn_reflns_theta_full 23.50
_diffrn_reflns_theta_max 23.50
_diffrn_reflns_theta_min 6.59
_exptl_absorpt_coefficient_mu 1.170
_exptl_absorpt_correction_T_max 0.9770
_exptl_absorpt_correction_T_min 0.8821
_exptl_absorpt_correction_type gaussian
_exptl_crystal_colour blue
_exptl_crystal_density_diffrn 1.639
_exptl_crystal_density_method 'not measured'
_exptl_crystal_description 'transparent parallelepiped'
_exptl_crystal_F_000 5328
_exptl_crystal_size_max 0.11
_exptl_crystal_size_mid 0.10
_exptl_crystal_size_min 0.02
_refine_diff_density_max 0.631
_refine_diff_density_min -0.609
_refine_diff_density_rms 0.111
_refine_ls_abs_structure_details 'Flack H D (1983), Acta Cryst. A39, 876-881'
_refine_ls_abs_structure_Flack 0.51(3)
_refine_ls_extinction_method none
_refine_ls_goodness_of_fit_ref 1.042
_refine_ls_hydrogen_treatment constr
_refine_ls_matrix_type full
_refine_ls_number_parameters 1282
_refine_ls_number_reflns 14982
_refine_ls_number_restraints 14
_refine_ls_restrained_S_all 1.042
_refine_ls_R_factor_all 0.1001
_refine_ls_R_factor_gt 0.0771
_refine_ls_shift/su_max 0.002
_refine_ls_shift/su_mean 0.000
_refine_ls_structure_factor_coef Fsqd
_refine_ls_weighting_details 'calc w=1/[\s^2^(Fo^2^)+(0.1220P)^2^+15.4925P] where P=(Fo^2^+2Fc^2^)/3'
_refine_ls_weighting_scheme calc
_refine_ls_wR_factor_gt 0.1869
_refine_ls_wR_factor_ref 0.2032
_reflns_number_gt 11815
_reflns_number_total 14982
_reflns_threshold_expression >2sigma(I)
_cod_data_source_file ic8018327_si_001_1.cif
_cod_data_source_block 1
_cod_depositor_comments
;
The following automatic conversions were performed:
'_exptl_absorpt_correction_type' value 'Gaussian' changed to 'gaussian'
according to '/home/saulius/struct/CIF-dictionaries/cif_core.dic'
dictionary named 'cif_core.dic' version 2.4.1 from 2010-06-29.

Automatic conversion script
Id: cif_fix_enum 1527 2010-12-29 10:47:43Z saulius 
;
_cod_original_sg_symbol_H-M 'C c'
_cod_database_code 4301459

loop_
_symmetry_equiv_pos_as_xyz
'x, y, z'
'x, -y, z+1/2'
'x+1/2, y+1/2, z'
'x+1/2, -y+1/2, z+1/2'

loop_
_atom_site_label
_atom_site_type_symbol
_atom_site_fract_x
_atom_site_fract_y
_atom_site_fract_z
_atom_site_U_iso_or_equiv
_atom_site_adp_type
_atom_site_occupancy
_atom_site_symmetry_multiplicity
_atom_site_calc_flag
_atom_site_refinement_flags
_atom_site_disorder_assembly
_atom_site_disorder_group
Na1 Na -0.6323(3) 0.16743(15) 0.97716(11) 0.0238(8) Uani 1 1 d . . .
Na2 Na 0.3514(3) 0.48587(14) 0.72528(11) 0.0213(7) Uani 1 1 d . . .
V1 V -0.79943(12) 0.10523(7) 1.03084(5) 0.0306(4) Uani 1 1 d . . .
V2 V -0.76257(11) 0.06059(6) 0.93944(5) 0.0259(4) Uani 1 1 d . . .
V3 V -0.57898(11) 0.11395(6) 0.88961(5) 0.0262(4) Uani 1 1 d . . .
V4 V -0.46612(11) 0.23074(6) 0.92172(5) 0.0244(4) Uani 1 1 d . . .
V5 V -0.50413(11) 0.27736(6) 1.01218(4) 0.0219(4) Uani 1 1 d . . .
V6 V -0.68940(11) 0.22420(7) 1.06258(5) 0.0249(4) Uani 1 1 d . . .
O1 O -0.8231(6) 0.0656(3) 1.0693(2) 0.050(2) Uani 1 1 d . . .
O2 O -0.8677(5) 0.0379(3) 0.9215(2) 0.0379(18) Uani 1 1 d . . .
O3 O -0.5315(5) 0.0615(3) 0.8647(2) 0.0351(17) Uani 1 1 d . . .
O4 O -0.4419(5) 0.2688(3) 0.88252(19) 0.0312(16) Uani 1 1 d . . .
O5 O -0.3982(5) 0.2997(3) 1.0306(2) 0.0320(16) Uani 1 1 d . . .
O6 O -0.7401(5) 0.2764(3) 1.0861(2) 0.0368(17) Uani 1 1 d . . .
N11 N -0.9561(7) 0.1151(4) 1.0125(3) 0.043(2) Uani 1 1 d . . .
C12 C -0.9701(7) 0.1410(5) 0.9717(3) 0.036(3) Uani 1 1 d . . .
H12A H -1.0234 0.1703 0.9721 0.043 Uiso 1 1 calc R . .
H12B H -0.9904 0.1106 0.9523 0.043 Uiso 1 1 calc R . .
C13 C -0.8733(7) 0.1693(4) 0.9582(3) 0.030(2) Uani 1 1 d . . .
H13A H -0.8767 0.1756 0.9289 0.035 Uiso 1 1 calc R . .
H13B H -0.8649 0.2072 0.9714 0.035 Uiso 1 1 calc R . .
O14 O -0.7916(5) 0.1335(3) 0.96827(18) 0.0285(15) Uani 1 1 d . . .
C15 C -0.9934(9) 0.1562(5) 1.0447(3) 0.051(3) Uani 1 1 d . . .
H15A H -0.9970 0.1357 1.0706 0.061 Uiso 1 1 calc R . .
H15B H -1.0605 0.1702 1.0370 0.061 Uiso 1 1 calc R . .
C16 C -0.9213(7) 0.2077(5) 1.0487(3) 0.046(3) Uani 1 1 d . . .
H16A H -0.9332 0.2354 1.0266 0.055 Uiso 1 1 calc R . .
H16B H -0.9307 0.2279 1.0744 0.055 Uiso 1 1 calc R . .
O17 O -0.8219(5) 0.1844(3) 1.0473(2) 0.0334(17) Uani 1 1 d . . .
C18 C -1.0131(9) 0.0624(6) 1.0140(4) 0.058(4) Uani 1 1 d . . .
H18A H -0.9823 0.0331 0.9973 0.087 Uiso 1 1 calc R . .
H18B H -1.0808 0.0697 1.0040 0.087 Uiso 1 1 calc R . .
H18C H -1.0146 0.0486 1.0417 0.087 Uiso 1 1 calc R . .
N21 N -0.6918(6) -0.0248(3) 0.9341(2) 0.036(2) Uani 1 1 d . . .
C22 C -0.5815(7) -0.0202(4) 0.9395(3) 0.036(3) Uani 1 1 d . . .
H22A H -0.5510 -0.0215 0.9129 0.043 Uiso 1 1 calc R . .
H22B H -0.5568 -0.0538 0.9551 0.043 Uiso 1 1 calc R . .
C23 C -0.5495(7) 0.0345(3) 0.9608(3) 0.026(2) Uani 1 1 d . . .
H23A H -0.5613 0.0309 0.9898 0.031 Uiso 1 1 calc R . .
H23B H -0.4778 0.0409 0.9573 0.031 Uiso 1 1 calc R . .
O24 O -0.6047(4) 0.0822(2) 0.94448(18) 0.0246(15) Uani 1 1 d . . .
C25 C -0.7391(8) -0.0562(4) 0.9684(3) 0.037(3) Uani 1 1 d . . .
H25A H -0.8093 -0.0647 0.9612 0.045 Uiso 1 1 calc R . .
H25B H -0.7046 -0.0933 0.9732 0.045 Uiso 1 1 calc R . .
C26 C -0.7340(8) -0.0212(4) 1.0054(3) 0.035(3) Uani 1 1 d . . .
H26A H -0.7803 -0.0368 1.0252 0.042 Uiso 1 1 calc R . .
H26B H -0.6661 -0.0225 1.0174 0.042 Uiso 1 1 calc R . .
O27 O -0.7603(5) 0.0371(2) 0.99558(19) 0.0281(16) Uani 1 1 d . . .
C28 C -0.7155(8) -0.0529(5) 0.8962(4) 0.045(3) Uani 1 1 d . . .
H28A H -0.7869 -0.0503 0.8905 0.067 Uiso 1 1 calc R . .
H28B H -0.6957 -0.0934 0.8977 0.067 Uiso 1 1 calc R . .
H28C H -0.6798 -0.0338 0.8748 0.067 Uiso 1 1 calc R . .
N31 N -0.6240(6) 0.1648(3) 0.8369(2) 0.032(2) Uani 1 1 d . . .
C32 C -0.6553(8) 0.2251(4) 0.8469(3) 0.033(3) Uani 1 1 d . . .
H32A H -0.6017 0.2524 0.8403 0.039 Uiso 1 1 calc R . .
H32B H -0.7150 0.2355 0.8306 0.039 Uiso 1 1 calc R . .
C33 C -0.6774(7) 0.2303(4) 0.8902(3) 0.028(2) Uani 1 1 d . . .
H33A H -0.6790 0.2715 0.8979 0.033 Uiso 1 1 calc R . .
H33B H -0.7433 0.2135 0.8952 0.033 Uiso 1 1 calc R . .
O34 O -0.6037(4) 0.2011(2) 0.91363(18) 0.0262(15) Uani 1 1 d . . .
C35 C -0.7090(8) 0.1294(4) 0.8203(3) 0.041(3) Uani 1 1 d . . .
H35A H -0.6837 0.0932 0.8088 0.050 Uiso 1 1 calc R . .
H35B H -0.7443 0.1511 0.7987 0.050 Uiso 1 1 calc R . .
C36 C -0.7797(7) 0.1158(4) 0.8536(3) 0.032(2) Uani 1 1 d . . .
H36A H -0.8198 0.1503 0.8597 0.038 Uiso 1 1 calc R . .
H36B H -0.8252 0.0843 0.8452 0.038 Uiso 1 1 calc R . .
O37 O -0.7226(5) 0.0989(3) 0.88790(17) 0.0259(15) Uani 1 1 d . . .
C38 C -0.5449(8) 0.1677(5) 0.8069(3) 0.045(3) Uani 1 1 d . . .
H38A H -0.4842 0.1832 0.8196 0.068 Uiso 1 1 calc R . .
H38B H -0.5663 0.1928 0.7847 0.068 Uiso 1 1 calc R . .
H38C H -0.5319 0.1289 0.7966 0.068 Uiso 1 1 calc R . .
N41 N -0.3103(6) 0.2188(3) 0.9400(2) 0.031(2) Uani 1 1 d . . .
C42 C -0.2976(7) 0.1955(4) 0.9823(3) 0.032(2) Uani 1 1 d . . .
H42A H -0.2789 0.2273 1.0007 0.039 Uiso 1 1 calc R . .
H42B H -0.2434 0.1668 0.9831 0.039 Uiso 1 1 calc R . .
C43 C -0.3932(7) 0.1672(4) 0.9964(3) 0.027(2) Uani 1 1 d . . .
H43A H -0.4014 0.1286 0.9840 0.032 Uiso 1 1 calc R . .
H43B H -0.3905 0.1626 1.0258 0.032 Uiso 1 1 calc R . .
O44 O -0.4749(4) 0.2039(2) 0.98451(17) 0.0199(14) Uani 1 1 d . . .
C45 C -0.2762(8) 0.1785(4) 0.9090(3) 0.039(3) Uani 1 1 d . . .
H45A H -0.2093 0.1640 0.9165 0.047 Uiso 1 1 calc R . .
H45B H -0.2724 0.1988 0.8830 0.047 Uiso 1 1 calc R . .
C46 C -0.3470(6) 0.1293(4) 0.9053(3) 0.030(2) Uani 1 1 d U . .
H46A H -0.3356 0.1080 0.8802 0.036 Uiso 1 1 calc R . .
H46B H -0.3364 0.1025 0.9280 0.036 Uiso 1 1 calc R . .
O47 O -0.4458(4) 0.1508(2) 0.90501(18) 0.0251(15) Uani 1 1 d . . .
C48 C -0.2514(8) 0.2735(4) 0.9375(3) 0.038(3) Uani 1 1 d . . .
H48A H -0.1820 0.2657 0.9449 0.057 Uiso 1 1 calc R . .
H48B H -0.2781 0.3022 0.9558 0.057 Uiso 1 1 calc R . .
H48C H -0.2556 0.2884 0.9100 0.057 Uiso 1 1 calc R . .
N51 N -0.5756(6) 0.3621(3) 1.0158(2) 0.0276(19) Uani 1 1 d . . .
C52 C -0.6855(7) 0.3583(4) 1.0119(3) 0.029(2) Uani 1 1 d . . .
H52A H -0.7111 0.3916 0.9962 0.035 Uiso 1 1 calc R . .
H52B H -0.7142 0.3602 1.0388 0.035 Uiso 1 1 calc R . .
C53 C -0.7169(8) 0.3034(4) 0.9917(3) 0.029(2) Uani 1 1 d . . .
H53A H -0.7888 0.2976 0.9950 0.035 Uiso 1 1 calc R . .
H53B H -0.7046 0.3062 0.9627 0.035 Uiso 1 1 calc R . .
O54 O -0.6641(4) 0.2554(3) 1.00814(18) 0.0222(14) Uani 1 1 d . . .
C55 C -0.5312(8) 0.3932(4) 0.9830(3) 0.036(3) Uani 1 1 d . . .
H55A H -0.4619 0.4033 0.9904 0.044 Uiso 1 1 calc R . .
H55B H -0.5682 0.4294 0.9779 0.044 Uiso 1 1 calc R . .
C56 C -0.5331(8) 0.3560(4) 0.9448(3) 0.029(2) Uani 1 1 d . . .
H56A H -0.6004 0.3561 0.9322 0.035 Uiso 1 1 calc R . .
H56B H -0.4861 0.3714 0.9253 0.035 Uiso 1 1 calc R . .
O57 O -0.5059(4) 0.2996(2) 0.95614(18) 0.0247(15) Uani 1 1 d . . .
C58 C -0.5504(7) 0.3905(4) 1.0556(3) 0.031(2) Uani 1 1 d . . .
H58A H -0.5789 0.4294 1.0560 0.046 Uiso 1 1 calc R . .
H58B H -0.4782 0.3930 1.0592 0.046 Uiso 1 1 calc R . .
H58C H -0.5777 0.3676 1.0773 0.046 Uiso 1 1 calc R . .
N61 N -0.6446(6) 0.1777(3) 1.1166(2) 0.029(2) Uani 1 1 d . . .
C62 C -0.6163(8) 0.1153(4) 1.1077(3) 0.036(3) Uani 1 1 d . . .
H62A H -0.5594 0.1041 1.1253 0.043 Uiso 1 1 calc R . .
H62B H -0.6726 0.0899 1.1139 0.043 Uiso 1 1 calc R . .
C63 C -0.5894(8) 0.1065(4) 1.0648(3) 0.035(3) Uani 1 1 d . . .
H63A H -0.5226 0.1223 1.0602 0.042 Uiso 1 1 calc R . .
H63B H -0.5892 0.0649 1.0583 0.042 Uiso 1 1 calc R . .
O64 O -0.6637(5) 0.1365(3) 1.03976(18) 0.0276(15) Uani 1 1 d . . .
C65 C -0.5569(7) 0.2115(4) 1.1314(3) 0.031(2) Uani 1 1 d . . .
H65A H -0.5212 0.1893 1.1525 0.037 Uiso 1 1 calc R . .
H65B H -0.5798 0.2480 1.1434 0.037 Uiso 1 1 calc R . .
C66 C -0.4871(7) 0.2250(4) 1.0983(3) 0.027(2) Uani 1 1 d . . .
H66A H -0.4430 0.2574 1.1061 0.032 Uiso 1 1 calc R . .
H66B H -0.4456 0.1910 1.0925 0.032 Uiso 1 1 calc R . .
O67 O -0.5464(4) 0.2401(3) 1.06393(18) 0.0237(15) Uani 1 1 d . . .
C68 C -0.7213(8) 0.1781(5) 1.1478(3) 0.037(3) Uani 1 1 d . . .
H68A H -0.6920 0.1647 1.1733 0.055 Uiso 1 1 calc R . .
H68B H -0.7760 0.1525 1.1396 0.055 Uiso 1 1 calc R . .
H68C H -0.7466 0.2174 1.1511 0.055 Uiso 1 1 calc R . .
V101 V 0.54904(10) 0.40504(6) 0.72931(5) 0.0217(4) Uani 1 1 d . . .
V102 V 0.32817(11) 0.34643(6) 0.73205(5) 0.0218(4) Uani 1 1 d . . .
V103 V 0.13165(11) 0.42710(6) 0.71804(5) 0.0237(4) Uani 1 1 d . . .
V104 V 0.15416(11) 0.56762(6) 0.72105(5) 0.0262(4) Uani 1 1 d . . .
V105 V 0.37389(11) 0.62563(6) 0.71815(5) 0.0265(4) Uani 1 1 d . . .
V106 V 0.57043(11) 0.54528(6) 0.73258(5) 0.0228(4) Uani 1 1 d . . .
O101 O 0.6447(4) 0.3807(3) 0.70823(19) 0.0288(16) Uani 1 1 d . . .
O102 O 0.3405(5) 0.2890(2) 0.75851(19) 0.0291(16) Uani 1 1 d . . .
O103 O 0.0527(4) 0.3889(2) 0.6919(2) 0.0285(16) Uani 1 1 d . . .
O104 O 0.0572(5) 0.5922(3) 0.7428(2) 0.0359(17) Uani 1 1 d . . .
O105 O 0.3628(5) 0.6821(3) 0.69067(19) 0.0324(17) Uani 1 1 d . . .
O106 O 0.6477(5) 0.5830(3) 0.75862(19) 0.0336(17) Uani 1 1 d . . .
N111 N 0.5852(6) 0.3613(3) 0.7861(2) 0.0283(19) Uani 1 1 d . . .
C112 C 0.4995(7) 0.3611(4) 0.8133(3) 0.029(2) Uani 1 1 d . . .
H11A H 0.5239 0.3671 0.8412 0.035 Uiso 1 1 calc R . .
H11B H 0.4667 0.3230 0.8119 0.035 Uiso 1 1 calc R . .
C113 C 0.4238(7) 0.4079(4) 0.8024(3) 0.022(2) Uani 1 1 d . . .
H11C H 0.3609 0.4004 0.8160 0.027 Uiso 1 1 calc R . .
H11D H 0.4491 0.4461 0.8110 0.027 Uiso 1 1 calc R . .
O114 O 0.4074(4) 0.4072(2) 0.76000(18) 0.0220(14) Uani 1 1 d . . .
C115 C 0.6697(7) 0.3949(4) 0.8016(3) 0.031(2) Uani 1 1 d . . .
H11E H 0.7286 0.3863 0.7856 0.037 Uiso 1 1 calc R . .
H11F H 0.6849 0.3837 0.8297 0.037 Uiso 1 1 calc R . .
C116 C 0.6470(7) 0.4593(4) 0.7995(3) 0.031(2) Uani 1 1 d . . .
H11G H 0.6033 0.4705 0.8214 0.037 Uiso 1 1 calc R . .
H11H H 0.7090 0.4819 0.8020 0.037 Uiso 1 1 calc R . .
O117 O 0.5990(4) 0.4701(2) 0.76160(18) 0.0229(15) Uani 1 1 d . . .
C118 C 0.6166(8) 0.2996(4) 0.7801(3) 0.035(3) Uani 1 1 d . . .
H11I H 0.6344 0.2823 0.8061 0.053 Uiso 1 1 calc R . .
H11J H 0.6740 0.2985 0.7628 0.053 Uiso 1 1 calc R . .
H11K H 0.5618 0.2779 0.7675 0.053 Uiso 1 1 calc R . .
N121 N 0.2839(5) 0.2987(3) 0.6777(2) 0.0228(18) Uani 1 1 d . . .
C122 C 0.2422(7) 0.3366(4) 0.6458(3) 0.030(2) Uani 1 1 d . . .
H12C H 0.1691 0.3339 0.6454 0.036 Uiso 1 1 calc R . .
H12D H 0.2653 0.3232 0.6195 0.036 Uiso 1 1 calc R . .
C123 C 0.2729(7) 0.3993(4) 0.6520(3) 0.028(2) Uani 1 1 d . . .
H12E H 0.3427 0.4046 0.6445 0.033 Uiso 1 1 calc R . .
H12F H 0.2308 0.4247 0.6349 0.033 Uiso 1 1 calc R . .
O124 O 0.2617(4) 0.4140(2) 0.69330(17) 0.0223(15) Uani 1 1 d . . .
C125 C 0.3784(7) 0.2706(4) 0.6672(3) 0.030(2) Uani 1 1 d . . .
H12G H 0.3712 0.2519 0.6407 0.036 Uiso 1 1 calc R . .
H12H H 0.3959 0.2406 0.6873 0.036 Uiso 1 1 calc R . .
C126 C 0.4593(8) 0.3156(4) 0.6664(3) 0.033(3) Uani 1 1 d . . .
H12I H 0.5251 0.2968 0.6659 0.040 Uiso 1 1 calc R . .
H12J H 0.4511 0.3400 0.6422 0.040 Uiso 1 1 calc R . .
O127 O 0.4514(4) 0.3496(2) 0.70157(17) 0.0220(14) Uani 1 1 d . . .
C128 C 0.2105(7) 0.2523(4) 0.6862(3) 0.032(2) Uani 1 1 d . . .
H12K H 0.2349 0.2291 0.7090 0.048 Uiso 1 1 calc R . .
H12L H 0.2017 0.2277 0.6626 0.048 Uiso 1 1 calc R . .
H12M H 0.1469 0.2699 0.6927 0.048 Uiso 1 1 calc R . .
N131 N 0.0335(6) 0.4333(3) 0.7696(2) 0.0268(19) Uani 1 1 d . . .
C132 C 0.0722(7) 0.4775(4) 0.7998(3) 0.033(3) Uani 1 1 d . . .
H13C H 0.0318 0.5130 0.7973 0.040 Uiso 1 1 calc R . .
H13D H 0.0646 0.4621 0.8272 0.040 Uiso 1 1 calc R . .
C133 C 0.1783(7) 0.4923(4) 0.7940(3) 0.028(2) Uani 1 1 d . . .
H13E H 0.1945 0.5285 0.8084 0.033 Uiso 1 1 calc R . .
H13F H 0.2209 0.4614 0.8055 0.033 Uiso 1 1 calc R . .
O134 O 0.1980(4) 0.4990(2) 0.75262(19) 0.0227(15) Uani 1 1 d . . .
C135 C 0.0415(7) 0.3732(4) 0.7862(3) 0.032(2) Uani 1 1 d . . .
H13G H 0.0039 0.3464 0.7685 0.038 Uiso 1 1 calc R . .
H13H H 0.0116 0.3720 0.8129 0.038 Uiso 1 1 calc R . .
C136 C 0.1491(7) 0.3535(4) 0.7899(3) 0.025(2) Uani 1 1 d . . .
H13I H 0.1821 0.3713 0.8137 0.030 Uiso 1 1 calc R . .
H13J H 0.1524 0.3111 0.7929 0.030 Uiso 1 1 calc R . .
O137 O 0.1960(4) 0.3710(2) 0.75459(18) 0.0224(14) Uani 1 1 d . . .
C138 C -0.0670(7) 0.4470(4) 0.7584(4) 0.039(3) Uani 1 1 d . . .
H13K H -0.0700 0.4860 0.7472 0.058 Uiso 1 1 calc R . .
H13L H -0.1082 0.4449 0.7821 0.058 Uiso 1 1 calc R . .
H13M H -0.0916 0.4194 0.7383 0.058 Uiso 1 1 calc R . .
N141 N 0.1205(6) 0.6123(3) 0.6648(3) 0.031(2) Uani 1 1 d . . .
C142 C 0.2048(7) 0.6089(4) 0.6362(3) 0.030(2) Uani 1 1 d . . .
H14A H 0.2386 0.6468 0.6354 0.036 Uiso 1 1 calc R . .
H14B H 0.1779 0.6005 0.6089 0.036 Uiso 1 1 calc R . .
C143 C 0.2803(7) 0.5623(4) 0.6484(3) 0.026(2) Uani 1 1 d . . .
H14C H 0.2551 0.5239 0.6403 0.031 Uiso 1 1 calc R . .
H14D H 0.3437 0.5692 0.6350 0.031 Uiso 1 1 calc R . .
O144 O 0.2946(5) 0.5648(2) 0.68994(19) 0.0258(15) Uani 1 1 d . . .
C145 C 0.0332(7) 0.5768(4) 0.6483(3) 0.031(2) Uani 1 1 d . . .
H14E H -0.0269 0.5864 0.6633 0.038 Uiso 1 1 calc R . .
H14F H 0.0203 0.5869 0.6198 0.038 Uiso 1 1 calc R . .
C146 C 0.0532(8) 0.5135(4) 0.6517(3) 0.030(2) Uani 1 1 d . . .
H14G H -0.0100 0.4918 0.6505 0.036 Uiso 1 1 calc R . .
H14H H 0.0941 0.5006 0.6293 0.036 Uiso 1 1 calc R . .
O147 O 0.1046(4) 0.5030(2) 0.6891(2) 0.0275(16) Uani 1 1 d . . .
C148 C 0.0904(8) 0.6731(4) 0.6691(4) 0.039(3) Uani 1 1 d . . .
H14I H 0.0709 0.6887 0.6428 0.059 Uiso 1 1 calc R . .
H14J H 0.1461 0.6954 0.6804 0.059 Uiso 1 1 calc R . .
H14K H 0.0343 0.6754 0.6870 0.059 Uiso 1 1 calc R . .
N151 N 0.4208(5) 0.6737(3) 0.7722(2) 0.0247(19) Uani 1 1 d . . .
C152 C 0.4615(8) 0.6348(4) 0.8040(3) 0.036(3) Uani 1 1 d . . .
H15C H 0.4386 0.6481 0.8303 0.043 Uiso 1 1 calc R . .
H15D H 0.5347 0.6370 0.8045 0.043 Uiso 1 1 calc R . .
C153 C 0.4298(7) 0.5721(4) 0.7977(3) 0.025(2) Uani 1 1 d . . .
H15E H 0.4718 0.5464 0.8147 0.030 Uiso 1 1 calc R . .
H15F H 0.3600 0.5671 0.8053 0.030 Uiso 1 1 calc R . .
O154 O 0.4403(4) 0.5581(2) 0.75702(19) 0.0229(15) Uani 1 1 d . . .
C155 C 0.3266(7) 0.7016(4) 0.7844(3) 0.034(3) Uani 1 1 d . . .
H15G H 0.3099 0.7338 0.7660 0.041 Uiso 1 1 calc R . .
H15H H 0.3354 0.7177 0.8118 0.041 Uiso 1 1 calc R . .
C156 C 0.2415(8) 0.6576(4) 0.7837(3) 0.035(3) Uani 1 1 d . . .
H15I H 0.2454 0.6331 0.8080 0.042 Uiso 1 1 calc R . .
H15J H 0.1768 0.6776 0.7829 0.042 Uiso 1 1 calc R . .
O157 O 0.2522(4) 0.6228(2) 0.74811(19) 0.0252(15) Uani 1 1 d . . .
C158 C 0.4974(7) 0.7184(4) 0.7640(4) 0.036(3) Uani 1 1 d . . .
H15K H 0.5550 0.7001 0.7521 0.054 Uiso 1 1 calc R . .
H15L H 0.5179 0.7373 0.7891 0.054 Uiso 1 1 calc R . .
H15M H 0.4696 0.7472 0.7454 0.054 Uiso 1 1 calc R . .
N161 N 0.6692(5) 0.5383(3) 0.6813(2) 0.029(2) Uani 1 1 d . . .
C162 C 0.6317(7) 0.4951(4) 0.6516(3) 0.028(2) Uani 1 1 d . . .
H16C H 0.6403 0.5106 0.6243 0.034 Uiso 1 1 calc R . .
H16D H 0.6724 0.4597 0.6542 0.034 Uiso 1 1 calc R . .
C163 C 0.5257(7) 0.4795(4) 0.6562(3) 0.030(2) Uani 1 1 d . . .
H16E H 0.4830 0.5095 0.6437 0.036 Uiso 1 1 calc R . .
H16F H 0.5116 0.4425 0.6424 0.036 Uiso 1 1 calc R . .
O164 O 0.5042(4) 0.4743(2) 0.69757(18) 0.0214(14) Uani 1 1 d . . .
C165 C 0.6637(8) 0.5992(4) 0.6647(3) 0.036(3) Uani 1 1 d . . .
H16G H 0.6935 0.6005 0.6380 0.043 Uiso 1 1 calc R . .
H16H H 0.7010 0.6258 0.6827 0.043 Uiso 1 1 calc R . .
C166 C 0.5544(7) 0.6176(4) 0.6615(3) 0.036(3) Uani 1 1 d . . .
H16I H 0.5500 0.6599 0.6580 0.043 Uiso 1 1 calc R . .
H16J H 0.5220 0.5991 0.6378 0.043 Uiso 1 1 calc R . .
O167 O 0.5067(4) 0.6013(2) 0.69576(18) 0.0216(14) Uani 1 1 d . . .
C168 C 0.7719(7) 0.5249(5) 0.6934(4) 0.042(3) Uani 1 1 d . . .
H16K H 0.8143 0.5288 0.6702 0.062 Uiso 1 1 calc R . .
H16L H 0.7756 0.4852 0.7035 0.062 Uiso 1 1 calc R . .
H16M H 0.7943 0.5516 0.7145 0.062 Uiso 1 1 calc R . .
Cl20 Cl 0.2181(2) 0.53647(12) 1.04012(9) 0.0462(7) Uani 1 1 d . . .
O201 O 0.1211(7) 0.5353(4) 1.0529(3) 0.071(3) Uani 1 1 d . . .
O202 O 0.2755(7) 0.4925(4) 1.0586(3) 0.073(3) Uani 1 1 d . . .
O203 O 0.2610(7) 0.5915(4) 1.0526(3) 0.066(3) Uani 1 1 d . . .
O204 O 0.2240(6) 0.5322(4) 0.9986(2) 0.057(2) Uani 1 1 d . . .
Cl30 Cl 0.4949(2) 0.78255(12) 0.88844(9) 0.0477(7) Uani 1 1 d . . .
O301 O 0.4574(6) 0.7248(3) 0.8884(3) 0.065(3) Uani 1 1 d . . .
O302 O 0.5865(6) 0.7823(4) 0.8687(3) 0.062(2) Uani 1 1 d . . .
O303 O 0.4245(7) 0.8158(6) 0.8672(4) 0.126(5) Uani 1 1 d . . .
O304 O 0.5077(8) 0.7982(6) 0.9295(4) 0.105(4) Uani 1 1 d . . .
O400 O -1.0264(6) -0.0189(4) 0.8868(3) 0.062(2) Uani 1 1 d D . .
H400 H -0.9787 -0.0072 0.9013 0.093 Uiso 1 1 calc R . .
C401 C -1.1119(9) 0.0126(8) 0.8956(5) 0.104(7) Uani 1 1 d D . .
H40A H -1.1635 0.0050 0.8750 0.156 Uiso 1 1 calc R . .
H40B H -1.0963 0.0538 0.8960 0.156 Uiso 1 1 calc R . .
H40C H -1.1356 0.0008 0.9218 0.156 Uiso 1 1 calc R . .
O500 O 0.0017(9) 0.4343(5) 1.0443(4) 0.109(4) Uani 1 1 d D . .
H500 H -0.0583 0.4354 1.0369 0.163 Uiso 1 1 calc R . .
C501 C 0.0478(13) 0.3879(8) 1.0257(5) 0.127(9) Uani 1 1 d D . .
H50A H 0.1078 0.4014 1.0128 0.191 Uiso 1 1 calc R . .
H50B H 0.0024 0.3711 1.0055 0.191 Uiso 1 1 calc R . .
H50C H 0.0656 0.3587 1.0458 0.191 Uiso 1 1 calc R . .
O600 O 0.7186(10) 0.8791(7) 0.8954(5) 0.147(6) Uani 1 1 d D . .
H600 H 0.7737 0.8720 0.9066 0.221 Uiso 1 1 calc R . .
C601 C 0.6700(14) 0.9225(9) 0.9167(6) 0.121(7) Uani 1 1 d D . .
H60A H 0.7184 0.9513 0.9260 0.181 Uiso 1 1 calc R . .
H60B H 0.6377 0.9054 0.9398 0.181 Uiso 1 1 calc R . .
H60C H 0.6201 0.9410 0.8992 0.181 Uiso 1 1 calc R . .
O700 O -0.2481(8) 0.3055(5) 1.0882(3) 0.092(4) Uani 1 1 d D . .
H700 H -0.2956 0.2990 1.0721 0.138 Uiso 1 1 calc R . .
C701 C -0.1723(12) 0.3331(9) 1.0684(7) 0.128(8) Uani 1 1 d D . .
H70A H -0.1388 0.3603 1.0866 0.192 Uiso 1 1 calc R . .
H70B H -0.2002 0.3540 1.0452 0.192 Uiso 1 1 calc R . .
H70C H -0.1246 0.3044 1.0593 0.192 Uiso 1 1 calc R . .

loop_
_atom_site_aniso_label
_atom_site_aniso_U_11
_atom_site_aniso_U_22
_atom_site_aniso_U_33
_atom_site_aniso_U_23
_atom_site_aniso_U_13
_atom_site_aniso_U_12
Na1 0.0221(19) 0.0209(17) 0.0282(17) -0.0010(13) 0.0002(14) 0.0001(14)
Na2 0.0166(16) 0.0104(14) 0.0365(18) 0.0017(13) -0.0046(14) 0.0002(12)
V1 0.0268(9) 0.0331(9) 0.0319(9) 0.0009(7) 0.0003(7) -0.0121(8)
V2 0.0202(8) 0.0215(8) 0.0356(9) 0.0009(7) -0.0055(7) -0.0042(7)
V3 0.0223(9) 0.0235(8) 0.0326(9) -0.0042(7) -0.0013(7) -0.0016(7)
V4 0.0194(8) 0.0223(8) 0.0315(8) 0.0002(7) 0.0003(7) -0.0034(7)
V5 0.0187(8) 0.0180(7) 0.0286(8) -0.0001(6) -0.0033(7) -0.0002(6)
V6 0.0185(8) 0.0287(8) 0.0275(8) -0.0027(7) 0.0000(7) -0.0004(7)
O1 0.050(5) 0.049(4) 0.049(4) 0.015(4) 0.001(4) -0.027(4)
O2 0.014(3) 0.049(4) 0.051(4) -0.006(3) -0.006(3) -0.001(3)
O3 0.032(4) 0.031(4) 0.042(4) -0.009(3) 0.003(3) 0.000(3)
O4 0.024(4) 0.034(4) 0.035(4) 0.005(3) -0.001(3) -0.007(3)
O5 0.017(3) 0.033(4) 0.045(4) -0.002(3) -0.004(3) -0.005(3)
O6 0.029(4) 0.040(4) 0.042(4) -0.013(3) 0.006(3) 0.006(3)
N11 0.029(5) 0.057(6) 0.042(5) -0.006(4) -0.001(4) -0.012(4)
C12 0.020(5) 0.043(6) 0.044(6) 0.000(5) 0.000(5) -0.018(5)
C13 0.013(5) 0.037(5) 0.039(6) -0.002(4) 0.000(4) -0.003(4)
O14 0.022(3) 0.028(3) 0.035(4) 0.003(3) 0.000(3) -0.004(3)
C15 0.038(7) 0.078(8) 0.036(6) -0.009(6) 0.008(5) -0.017(6)
C16 0.017(5) 0.070(8) 0.050(6) -0.026(6) 0.011(5) -0.014(5)
O17 0.020(4) 0.039(4) 0.041(4) -0.015(3) 0.003(3) -0.015(3)
C18 0.040(7) 0.090(9) 0.044(6) -0.003(6) 0.009(5) -0.046(7)
N21 0.035(5) 0.026(4) 0.045(5) -0.018(4) -0.013(4) 0.003(4)
C22 0.031(6) 0.016(5) 0.061(7) 0.009(5) -0.004(5) 0.006(4)
C23 0.026(5) 0.014(4) 0.038(5) -0.008(4) -0.013(4) 0.000(4)
O24 0.018(3) 0.023(3) 0.032(3) 0.004(3) -0.009(3) 0.001(3)
C25 0.024(6) 0.020(5) 0.067(7) 0.007(5) -0.010(5) -0.004(4)
C26 0.031(6) 0.022(5) 0.050(6) 0.006(5) -0.010(5) -0.006(4)
O27 0.033(4) 0.012(3) 0.039(4) 0.005(3) -0.001(3) -0.006(3)
C28 0.029(6) 0.032(6) 0.073(8) -0.010(6) -0.014(6) -0.003(5)
N31 0.032(5) 0.030(4) 0.034(4) -0.007(4) -0.008(4) -0.007(4)
C32 0.026(5) 0.018(5) 0.052(6) 0.002(4) -0.016(5) -0.009(4)
C33 0.027(5) 0.019(5) 0.037(5) 0.005(4) -0.009(4) -0.003(4)
O34 0.019(3) 0.019(3) 0.040(4) 0.007(3) -0.009(3) 0.001(3)
C35 0.047(7) 0.029(5) 0.047(6) -0.011(5) -0.013(5) -0.001(5)
C36 0.022(5) 0.040(6) 0.034(5) -0.005(5) -0.002(4) -0.005(5)
O37 0.021(3) 0.033(3) 0.024(3) 0.001(3) -0.007(3) 0.004(3)
C38 0.044(7) 0.072(8) 0.019(5) 0.000(5) 0.010(5) -0.001(6)
N41 0.019(4) 0.041(5) 0.034(4) -0.009(4) 0.002(4) 0.002(4)
C42 0.016(5) 0.036(5) 0.045(6) 0.007(5) -0.002(5) 0.005(4)
C43 0.024(5) 0.025(5) 0.031(5) 0.004(4) -0.008(4) 0.011(4)
O44 0.011(3) 0.015(3) 0.034(3) -0.003(3) 0.000(3) 0.006(2)
C45 0.032(6) 0.030(6) 0.055(7) -0.009(5) 0.012(5) -0.001(5)
C46 0.008(4) 0.041(5) 0.041(5) 0.000(4) -0.002(4) 0.005(4)
O47 0.019(3) 0.019(3) 0.038(4) -0.004(3) 0.008(3) -0.004(3)
C48 0.026(6) 0.036(6) 0.052(6) -0.005(5) 0.009(5) -0.011(5)
N51 0.018(4) 0.027(4) 0.038(4) -0.005(4) -0.006(3) 0.000(3)
C52 0.027(5) 0.018(5) 0.041(6) -0.001(4) -0.004(5) 0.003(4)
C53 0.026(5) 0.031(5) 0.030(5) 0.001(4) -0.006(4) -0.004(4)
O54 0.008(3) 0.025(3) 0.033(3) -0.002(3) -0.005(3) 0.001(3)
C55 0.039(6) 0.031(5) 0.038(6) 0.001(5) -0.013(5) -0.010(5)
C56 0.029(5) 0.028(5) 0.031(5) 0.009(4) 0.003(4) 0.007(4)
O57 0.021(3) 0.022(3) 0.031(3) 0.004(3) -0.004(3) -0.004(3)
C58 0.023(5) 0.030(5) 0.040(6) -0.003(4) -0.007(4) 0.012(4)
N61 0.034(5) 0.027(4) 0.027(4) -0.002(3) 0.012(4) -0.004(4)
C62 0.046(7) 0.023(5) 0.037(6) 0.014(4) -0.025(5) -0.009(5)
C63 0.036(6) 0.026(5) 0.041(6) 0.007(4) -0.025(5) 0.007(4)
O64 0.024(3) 0.029(3) 0.031(3) 0.001(3) 0.002(3) -0.008(3)
C65 0.031(6) 0.028(5) 0.033(5) -0.010(4) -0.004(5) -0.011(4)
C66 0.027(5) 0.023(5) 0.030(5) -0.003(4) -0.008(4) 0.006(4)
O67 0.013(3) 0.027(3) 0.031(3) 0.000(3) -0.001(3) 0.005(3)
C68 0.032(6) 0.042(6) 0.037(6) 0.003(5) 0.007(5) -0.011(5)
V101 0.0134(8) 0.0176(7) 0.0341(9) -0.0009(7) 0.0007(7) 0.0017(6)
V102 0.0174(8) 0.0137(7) 0.0344(9) 0.0007(6) -0.0006(7) 0.0005(6)
V103 0.0145(8) 0.0183(7) 0.0381(9) -0.0006(7) -0.0028(7) -0.0013(6)
V104 0.0163(8) 0.0164(7) 0.0457(10) -0.0009(7) -0.0016(7) 0.0021(6)
V105 0.0230(9) 0.0132(7) 0.0430(10) 0.0001(7) -0.0032(7) -0.0006(7)
V106 0.0158(8) 0.0180(7) 0.0344(9) -0.0010(7) -0.0020(7) -0.0031(6)
O101 0.009(3) 0.032(3) 0.045(4) -0.001(3) 0.000(3) 0.005(3)
O102 0.030(4) 0.011(3) 0.045(4) 0.003(3) -0.008(3) -0.006(3)
O103 0.017(3) 0.015(3) 0.053(4) -0.003(3) 0.000(3) -0.001(3)
O104 0.020(4) 0.029(4) 0.059(4) -0.003(3) 0.002(3) 0.001(3)
O105 0.038(4) 0.020(3) 0.039(4) 0.010(3) -0.011(3) 0.006(3)
O106 0.030(4) 0.031(4) 0.039(4) -0.009(3) -0.003(3) -0.009(3)
N111 0.027(5) 0.022(4) 0.036(4) 0.003(3) -0.003(4) 0.003(3)
C112 0.028(6) 0.032(5) 0.028(5) 0.007(4) -0.006(4) -0.005(4)
C113 0.026(5) 0.019(5) 0.023(5) -0.007(4) 0.007(4) -0.004(4)
O114 0.017(3) 0.012(3) 0.037(4) 0.001(3) -0.003(3) 0.001(2)
C115 0.030(6) 0.016(5) 0.046(6) -0.003(4) -0.004(5) -0.001(4)
C116 0.022(5) 0.017(5) 0.053(6) -0.003(4) -0.010(5) 0.001(4)
O117 0.017(3) 0.017(3) 0.035(3) -0.002(3) -0.011(3) 0.006(3)
C118 0.027(6) 0.013(5) 0.065(7) 0.003(5) -0.009(5) 0.012(4)
N121 0.016(4) 0.012(4) 0.041(5) 0.003(3) -0.003(3) 0.003(3)
C122 0.022(5) 0.023(5) 0.044(6) -0.010(4) -0.007(4) 0.001(4)
C123 0.025(5) 0.026(5) 0.031(5) 0.000(4) -0.016(4) 0.000(4)
O124 0.023(3) 0.016(3) 0.028(3) -0.001(3) 0.001(3) 0.005(3)
C125 0.036(6) 0.021(5) 0.033(5) -0.003(4) -0.009(5) 0.004(4)
C126 0.031(6) 0.022(5) 0.046(6) -0.015(4) 0.000(5) -0.002(4)
O127 0.017(3) 0.016(3) 0.033(3) -0.005(3) 0.006(3) -0.001(2)
C128 0.025(5) 0.019(5) 0.051(6) 0.000(4) 0.000(5) -0.015(4)
N131 0.014(4) 0.030(4) 0.036(4) 0.005(4) 0.005(3) -0.004(3)
C132 0.029(5) 0.022(5) 0.051(6) -0.007(4) 0.019(5) 0.001(4)
C133 0.030(6) 0.028(5) 0.026(5) -0.003(4) 0.005(4) -0.010(4)
O134 0.013(3) 0.013(3) 0.042(4) -0.002(3) 0.002(3) 0.001(2)
C135 0.025(5) 0.017(5) 0.054(6) 0.003(4) 0.014(5) 0.005(4)
C136 0.024(5) 0.019(4) 0.031(5) 0.004(4) 0.004(4) 0.000(4)
O137 0.015(3) 0.019(3) 0.033(3) 0.001(3) 0.003(3) -0.001(3)
C138 0.020(5) 0.023(5) 0.073(8) 0.002(5) 0.009(5) 0.005(4)
N141 0.020(4) 0.018(4) 0.056(5) 0.009(4) -0.006(4) 0.002(3)
C142 0.013(5) 0.025(5) 0.050(6) 0.001(4) -0.006(5) 0.001(4)
C143 0.020(5) 0.023(5) 0.033(5) 0.007(4) -0.004(4) 0.000(4)
O144 0.020(3) 0.018(3) 0.038(4) 0.001(3) -0.010(3) 0.001(3)
C145 0.012(5) 0.027(5) 0.055(6) 0.009(5) -0.007(5) -0.002(4)
C146 0.026(5) 0.020(5) 0.045(6) 0.003(4) -0.010(5) -0.002(4)
O147 0.016(3) 0.020(3) 0.046(4) 0.005(3) -0.002(3) 0.006(3)
C148 0.026(6) 0.034(6) 0.057(7) 0.015(5) -0.010(5) -0.003(5)
N151 0.014(4) 0.012(4) 0.047(5) -0.006(3) -0.010(4) -0.005(3)
C152 0.036(6) 0.021(5) 0.051(6) -0.004(5) -0.005(5) 0.011(5)
C153 0.020(5) 0.018(5) 0.038(5) 0.000(4) 0.005(4) 0.005(4)
O154 0.018(3) 0.012(3) 0.038(4) 0.001(3) -0.002(3) -0.005(3)
C155 0.030(6) 0.014(4) 0.059(7) -0.006(5) -0.011(5) -0.004(4)
C156 0.036(6) 0.016(5) 0.054(6) -0.016(4) 0.010(5) 0.003(4)
O157 0.016(3) 0.018(3) 0.041(4) -0.014(3) -0.006(3) 0.000(3)
C158 0.023(6) 0.018(5) 0.066(7) 0.005(5) -0.003(5) -0.004(4)
N161 0.013(4) 0.030(4) 0.044(5) 0.003(4) 0.010(4) 0.003(3)
C162 0.027(5) 0.024(5) 0.033(5) -0.008(4) 0.006(4) 0.003(4)
C163 0.020(5) 0.028(5) 0.042(6) -0.001(4) -0.002(5) 0.003(4)
O164 0.019(3) 0.016(3) 0.029(3) 0.000(3) 0.002(3) 0.002(3)
C165 0.040(6) 0.037(6) 0.031(5) -0.004(5) -0.006(5) -0.018(5)
C166 0.020(5) 0.023(5) 0.065(7) 0.003(5) -0.002(5) 0.010(4)
O167 0.019(3) 0.017(3) 0.029(3) -0.001(3) -0.004(3) 0.000(3)
C168 0.021(6) 0.036(6) 0.066(8) 0.003(5) -0.003(5) 0.001(5)
Cl20 0.0403(16) 0.0511(16) 0.0478(16) 0.0136(13) 0.0116(13) 0.0226(13)
O201 0.052(5) 0.073(6) 0.088(6) 0.032(5) 0.028(5) 0.022(5)
O202 0.054(6) 0.071(6) 0.094(7) 0.021(5) -0.006(5) 0.023(5)
O203 0.062(6) 0.046(5) 0.090(7) 0.005(5) 0.006(5) 0.009(4)
O204 0.041(5) 0.074(6) 0.056(5) -0.011(4) 0.002(4) 0.005(4)
Cl30 0.0397(16) 0.0521(16) 0.0521(17) 0.0120(14) 0.0121(13) 0.0073(13)
O301 0.044(5) 0.045(5) 0.108(7) 0.008(5) 0.011(5) -0.007(4)
O302 0.037(5) 0.083(6) 0.067(5) 0.018(5) 0.017(4) 0.007(4)
O303 0.052(6) 0.179(10) 0.149(9) 0.116(8) 0.058(6) 0.056(7)
O304 0.080(7) 0.129(9) 0.107(8) -0.059(7) 0.027(6) -0.049(7)
O400 0.052(5) 0.070(6) 0.063(6) -0.013(5) -0.003(5) 0.002(5)
C401 0.065(11) 0.172(19) 0.075(11) 0.009(12) -0.018(9) -0.036(12)
O500 0.080(8) 0.094(8) 0.151(11) 0.016(8) -0.005(8) 0.025(7)
C501 0.065(11) 0.26(3) 0.060(10) 0.001(13) 0.010(9) 0.069(14)
O600 0.093(11) 0.173(14) 0.176(15) -0.009(13) -0.002(10) 0.006(10)
C601 0.088(12) 0.158(18) 0.118(15) -0.019(13) 0.037(11) 0.061(13)
O700 0.070(7) 0.114(8) 0.092(7) 0.030(7) -0.018(6) -0.038(7)
C701 0.106(15) 0.111(14) 0.164(19) 0.064(14) -0.042(14) -0.042(12)

loop_
_atom_type_symbol
_atom_type_description
_atom_type_scat_dispersion_real
_atom_type_scat_dispersion_imag
_atom_type_scat_source
C C 0.0033 0.0016 'International Tables Vol C Tables 4.2.6.8 and 6.1.1.4'
H H 0.0000 0.0000 'International Tables Vol C Tables 4.2.6.8 and 6.1.1.4'
N N 0.0061 0.0033 'International Tables Vol C Tables 4.2.6.8 and 6.1.1.4'
O O 0.0106 0.0060 'International Tables Vol C Tables 4.2.6.8 and 6.1.1.4'
Cl Cl 0.1484 0.1585 'International Tables Vol C Tables 4.2.6.8 and 6.1.1.4'
V V 0.3005 0.5294 'International Tables Vol C Tables 4.2.6.8 and 6.1.1.4'
Na Na 0.0362 0.0249 'International Tables Vol C Tables 4.2.6.8 and 6.1.1.4'

loop_
_geom_angle_atom_site_label_1
_geom_angle_atom_site_label_2
_geom_angle_atom_site_label_3
_geom_angle
_geom_angle_site_symmetry_1
_geom_angle_site_symmetry_3
_geom_angle_publ_flag
O64 Na1 O24 101.8(3) . . ?
O64 Na1 O44 102.4(3) . . ?
O24 Na1 O44 101.9(2) . . ?
O64 Na1 O14 79.2(2) . . ?
O24 Na1 O14 78.9(2) . . ?
O44 Na1 O14 178.0(3) . . ?
O64 Na1 O34 178.3(3) . . ?
O24 Na1 O34 79.6(2) . . ?
O44 Na1 O34 78.1(2) . . ?
O14 Na1 O34 100.2(3) . . ?
O64 Na1 O54 80.0(2) . . ?
O24 Na1 O54 177.7(3) . . ?
O44 Na1 O54 79.1(2) . . ?
O14 Na1 O54 100.0(2) . . ?
O34 Na1 O54 98.6(2) . . ?
O64 Na1 V6 42.49(17) . . ?
O24 Na1 V6 144.3(2) . . ?
O44 Na1 V6 89.91(18) . . ?
O14 Na1 V6 90.46(19) . . ?
O34 Na1 V6 136.1(2) . . ?
O54 Na1 V6 37.48(16) . . ?
O64 Na1 V1 36.90(17) . . ?
O24 Na1 V1 90.29(19) . . ?
O44 Na1 V1 139.3(2) . . ?
O14 Na1 V1 42.31(17) . . ?
O34 Na1 V1 142.6(2) . . ?
O54 Na1 V1 90.27(18) . . ?
V6 Na1 V1 60.79(7) . . ?
O64 Na1 V2 90.20(19) . . ?
O24 Na1 V2 41.99(16) . . ?
O44 Na1 V2 143.80(19) . . ?
O14 Na1 V2 36.96(16) . . ?
O34 Na1 V2 90.25(19) . . ?
O54 Na1 V2 136.9(2) . . ?
V6 Na1 V2 120.42(11) . . ?
V1 Na1 V2 60.22(7) . . ?
O64 Na1 V3 139.2(2) . . ?
O24 Na1 V3 37.42(16) . . ?
O44 Na1 V3 90.50(18) . . ?
O14 Na1 V3 89.06(19) . . ?
O34 Na1 V3 42.18(16) . . ?
O54 Na1 V3 140.8(2) . . ?
V6 Na1 V3 178.02(13) . . ?
V1 Na1 V3 119.79(11) . . ?
V2 Na1 V3 59.90(7) . . ?
O64 Na1 V5 91.56(19) . . ?
O24 Na1 V5 138.5(2) . . ?
O44 Na1 V5 36.58(14) . . ?
O14 Na1 V5 142.5(2) . . ?
O34 Na1 V5 87.96(18) . . ?
O54 Na1 V5 42.54(15) . . ?
V6 Na1 V5 60.55(7) . . ?
V1 Na1 V5 120.98(11) . . ?
V2 Na1 V5 177.95(13) . . ?
V3 Na1 V5 119.06(11) . . ?
O64 Na1 V4 144.0(2) . . ?
O24 Na1 V4 89.64(18) . . ?
O44 Na1 V4 41.60(16) . . ?
O14 Na1 V4 136.8(2) . . ?
O34 Na1 V4 36.54(16) . . ?
O54 Na1 V4 89.76(18) . . ?
V6 Na1 V4 119.62(11) . . ?
V1 Na1 V4 179.07(14) . . ?
V2 Na1 V4 119.24(11) . . ?
V3 Na1 V4 59.77(7) . . ?
V5 Na1 V4 59.53(7) . . ?
O114 Na2 O144 179.6(3) . . ?
O114 Na2 O164 79.8(2) . . ?
O144 Na2 O164 100.1(2) . . ?
O114 Na2 O154 100.8(2) . . ?
O144 Na2 O154 79.5(2) . . ?
O164 Na2 O154 79.0(2) . . ?
O114 Na2 O124 79.6(2) . . ?
O144 Na2 O124 100.1(2) . . ?
O164 Na2 O124 101.2(2) . . ?
O154 Na2 O124 179.6(3) . . ?
O114 Na2 O134 101.1(2) . . ?
O144 Na2 O134 78.9(2) . . ?
O164 Na2 O134 179.0(3) . . ?
O154 Na2 O134 100.6(2) . . ?
O124 Na2 O134 79.3(2) . . ?
O114 Na2 V102 36.98(16) . . ?
O144 Na2 V102 142.7(2) . . ?
O164 Na2 V102 90.08(17) . . ?
O154 Na2 V102 137.8(2) . . ?
O124 Na2 V102 42.59(15) . . ?
O134 Na2 V102 90.85(17) . . ?
O114 Na2 V101 42.23(16) . . ?
O144 Na2 V101 137.7(2) . . ?
O164 Na2 V101 37.59(15) . . ?
O154 Na2 V101 89.10(18) . . ?
O124 Na2 V101 91.24(17) . . ?
O134 Na2 V101 143.4(2) . . ?
V102 Na2 V101 60.43(7) . . ?
O114 Na2 V106 90.77(18) . . ?
O144 Na2 V106 89.43(18) . . ?
O164 Na2 V106 42.16(16) . . ?
O154 Na2 V106 36.80(16) . . ?
O124 Na2 V106 143.4(2) . . ?
O134 Na2 V106 137.4(2) . . ?
V102 Na2 V106 120.17(11) . . ?
V101 Na2 V106 60.10(7) . . ?
O114 Na2 V105 143.3(2) . . ?
O144 Na2 V105 37.04(16) . . ?
O164 Na2 V105 90.00(17) . . ?
O154 Na2 V105 42.49(16) . . ?
O124 Na2 V105 137.1(2) . . ?
O134 Na2 V105 89.07(17) . . ?
V102 Na2 V105 179.72(15) . . ?
V101 Na2 V105 119.75(11) . . ?
V106 Na2 V105 60.04(7) . . ?
O114 Na2 V103 89.48(18) . . ?
O144 Na2 V103 90.32(19) . . ?
O164 Na2 V103 138.1(2) . . ?
O154 Na2 V103 142.9(2) . . ?
O124 Na2 V103 36.88(16) . . ?
O134 Na2 V103 42.38(16) . . ?
V102 Na2 V103 60.13(7) . . ?
V101 Na2 V103 120.21(10) . . ?
V106 Na2 V103 179.69(13) . . ?
V105 Na2 V103 119.66(11) . . ?
O114 Na2 V104 138.1(2) . . ?
O144 Na2 V104 41.94(17) . . ?
O164 Na2 V104 142.1(2) . . ?
O154 Na2 V104 90.63(18) . . ?
O124 Na2 V104 89.03(18) . . ?
O134 Na2 V104 36.97(15) . . ?
V102 Na2 V104 119.93(11) . . ?
V101 Na2 V104 179.62(14) . . ?
V106 Na2 V104 119.55(10) . . ?
V105 Na2 V104 59.88(7) . . ?
V103 Na2 V104 60.14(7) . . ?
O1 V1 O17 106.1(4) . . ?
O1 V1 O64 106.9(3) . . ?
O17 V1 O64 76.3(3) . . ?
O1 V1 O27 94.5(3) . . ?
O17 V1 O27 159.4(3) . . ?
O64 V1 O27 96.7(3) . . ?
O1 V1 O14 160.2(3) . . ?
O17 V1 O14 89.9(3) . . ?
O64 V1 O14 88.0(2) . . ?
O27 V1 O14 70.3(2) . . ?
O1 V1 N11 94.0(4) . . ?
O17 V1 N11 79.8(3) . . ?
O64 V1 N11 151.7(3) . . ?
O27 V1 N11 100.5(3) . . ?
O14 V1 N11 77.0(3) . . ?
O1 V1 Na1 147.5(3) . . ?
O17 V1 Na1 81.5(2) . . ?
O64 V1 Na1 43.13(19) . . ?
O27 V1 Na1 80.30(19) . . ?
O14 V1 Na1 44.85(18) . . ?
N11 V1 Na1 118.4(3) . . ?
O2 V2 O27 104.8(3) . . ?
O2 V2 O14 105.9(3) . . ?
O27 V2 O14 76.7(3) . . ?
O2 V2 O37 94.6(3) . . ?
O27 V2 O37 160.4(3) . . ?
O14 V2 O37 95.7(3) . . ?
O2 V2 O24 161.2(3) . . ?
O27 V2 O24 90.1(3) . . ?
O14 V2 O24 88.4(2) . . ?
O37 V2 O24 71.5(2) . . ?
O2 V2 N21 93.2(3) . . ?
O27 V2 N21 80.3(3) . . ?
O14 V2 N21 153.2(3) . . ?
O37 V2 N21 101.5(3) . . ?
O24 V2 N21 77.8(3) . . ?
O2 V2 Na1 148.0(3) . . ?
O27 V2 Na1 81.26(19) . . ?
O14 V2 Na1 44.00(19) . . ?
O37 V2 Na1 80.89(19) . . ?
O24 V2 Na1 44.41(17) . . ?
N21 V2 Na1 118.8(2) . . ?
O3 V3 O37 104.8(3) . . ?
O3 V3 O24 105.9(3) . . ?
O37 V3 O24 76.5(2) . . ?
O3 V3 O47 94.9(3) . . ?
O37 V3 O47 160.1(3) . . ?
O24 V3 O47 95.5(2) . . ?
O3 V3 N31 95.6(3) . . ?
O37 V3 N31 79.7(3) . . ?
O24 V3 N31 151.3(3) . . ?
O47 V3 N31 101.5(3) . . ?
O3 V3 O34 160.7(3) . . ?
O37 V3 O34 90.8(2) . . ?
O24 V3 O34 88.4(2) . . ?
O47 V3 O34 70.5(2) . . ?
N31 V3 O34 76.0(3) . . ?
O3 V3 Na1 147.7(3) . . ?
O37 V3 Na1 81.47(19) . . ?
O24 V3 Na1 43.77(18) . . ?
O47 V3 Na1 80.28(18) . . ?
N31 V3 Na1 116.8(2) . . ?
O34 V3 Na1 44.61(17) . . ?
O4 V4 O47 104.6(3) . . ?
O4 V4 O34 106.7(3) . . ?
O47 V4 O34 76.8(3) . . ?
O4 V4 O57 95.2(3) . . ?
O47 V4 O57 160.0(3) . . ?
O34 V4 O57 95.0(2) . . ?
O4 V4 N41 94.6(3) . . ?
O47 V4 N41 79.6(3) . . ?
O34 V4 N41 151.4(3) . . ?
O57 V4 N41 101.9(3) . . ?
O4 V4 O44 160.9(3) . . ?
O47 V4 O44 90.9(2) . . ?
O34 V4 O44 87.5(2) . . ?
O57 V4 O44 70.3(2) . . ?
N41 V4 O44 77.0(3) . . ?
O4 V4 Na1 148.6(2) . . ?
O47 V4 Na1 80.86(19) . . ?
O34 V4 Na1 43.53(19) . . ?
O57 V4 Na1 80.71(18) . . ?
N41 V4 Na1 116.8(2) . . ?
O44 V4 Na1 43.96(16) . . ?
O5 V5 O57 105.4(3) . . ?
O5 V5 O44 105.4(3) . . ?
O57 V5 O44 77.1(2) . . ?
O5 V5 O67 94.6(3) . . ?
O57 V5 O67 159.8(3) . . ?
O44 V5 O67 95.5(2) . . ?
O5 V5 N51 94.4(3) . . ?
O57 V5 N51 79.7(3) . . ?
O44 V5 N51 152.7(3) . . ?
O67 V5 N51 101.6(3) . . ?
O5 V5 O54 160.2(3) . . ?
O57 V5 O54 91.0(2) . . ?
O44 V5 O54 88.9(2) . . ?
O67 V5 O54 70.0(2) . . ?
N51 V5 O54 77.3(3) . . ?
O5 V5 Na1 146.4(2) . . ?
O57 V5 Na1 82.56(19) . . ?
O44 V5 Na1 43.58(18) . . ?
O67 V5 Na1 79.31(19) . . ?
N51 V5 Na1 119.2(2) . . ?
O54 V5 Na1 45.32(17) . . ?
O6 V6 O67 106.2(3) . . ?
O6 V6 O54 105.0(3) . . ?
O67 V6 O54 76.0(2) . . ?
O6 V6 O17 94.6(3) . . ?
O67 V6 O17 159.0(3) . . ?
O54 V6 O17 96.1(3) . . ?
O6 V6 N61 94.5(3) . . ?
O67 V6 N61 79.9(3) . . ?
O54 V6 N61 152.3(3) . . ?
O17 V6 N61 101.7(3) . . ?
O6 V6 O64 159.8(3) . . ?
O67 V6 O64 91.0(2) . . ?
O54 V6 O64 89.2(2) . . ?
O17 V6 O64 69.3(3) . . ?
N61 V6 O64 77.7(3) . . ?
O6 V6 Na1 148.1(3) . . ?
O67 V6 Na1 80.75(19) . . ?
O54 V6 Na1 45.34(18) . . ?
O17 V6 Na1 80.03(19) . . ?
N61 V6 Na1 117.4(2) . . ?
O64 V6 Na1 43.90(17) . . ?
C18 N11 C12 108.4(8) . . ?
C18 N11 C15 108.5(9) . . ?
C12 N11 C15 110.7(9) . . ?
C18 N11 V1 114.3(8) . . ?
C12 N11 V1 113.1(6) . . ?
C15 N11 V1 101.7(6) . . ?
N11 C12 C13 110.5(8) . . ?
O14 C13 C12 110.0(8) . . ?
C13 O14 V2 123.1(6) . . ?
C13 O14 V1 110.1(5) . . ?
V2 O14 V1 102.8(3) . . ?
C13 O14 Na1 123.4(5) . . ?
V2 O14 Na1 99.0(3) . . ?
V1 O14 Na1 92.8(2) . . ?
N11 C15 C16 108.9(9) . . ?
O17 C16 C15 106.9(9) . . ?
C16 O17 V1 120.9(6) . . ?
C16 O17 V6 128.5(6) . . ?
V1 O17 V6 110.5(3) . . ?
C28 N21 C22 109.3(8) . . ?
C28 N21 C25 110.8(8) . . ?
C22 N21 C25 112.5(8) . . ?
C28 N21 V2 112.8(6) . . ?
C22 N21 V2 111.0(5) . . ?
C25 N21 V2 100.3(6) . . ?
N21 C22 C23 112.7(8) . . ?
O24 C23 C22 109.4(7) . . ?
C23 O24 V3 121.8(5) . . ?
C23 O24 V2 110.2(5) . . ?
V3 O24 V2 101.9(3) . . ?
C23 O24 Na1 125.1(5) . . ?
V3 O24 Na1 98.8(3) . . ?
V2 O24 Na1 93.6(2) . . ?
C26 C25 N21 110.8(8) . . ?
O27 C26 C25 108.7(8) . . ?
C26 O27 V2 118.8(6) . . ?
C26 O27 V1 131.4(6) . . ?
V2 O27 V1 109.8(3) . . ?
C38 N31 C32 108.6(8) . . ?
C38 N31 C35 109.4(8) . . ?
C32 N31 C35 112.0(8) . . ?
C38 N31 V3 112.2(6) . . ?
C32 N31 V3 113.3(6) . . ?
C35 N31 V3 101.2(6) . . ?
C33 C32 N31 110.9(7) . . ?
O34 C33 C32 109.8(8) . . ?
C33 O34 V4 123.1(5) . . ?
C33 O34 V3 110.4(5) . . ?
V4 O34 V3 102.5(3) . . ?
C33 O34 Na1 122.3(5) . . ?
V4 O34 Na1 99.9(3) . . ?
V3 O34 Na1 93.2(2) . . ?
N31 C35 C36 109.4(8) . . ?
O37 C36 C35 108.1(8) . . ?
C36 O37 V3 119.1(5) . . ?
C36 O37 V2 131.1(6) . . ?
V3 O37 V2 109.8(3) . . ?
C45 N41 C48 108.6(8) . . ?
C45 N41 C42 113.4(8) . . ?
C48 N41 C42 108.0(8) . . ?
C45 N41 V4 101.5(6) . . ?
C48 N41 V4 112.6(6) . . ?
C42 N41 V4 112.7(6) . . ?
N41 C42 C43 111.4(8) . . ?
O44 C43 C42 107.9(7) . . ?
C43 O44 V5 122.7(5) . . ?
C43 O44 V4 111.6(5) . . ?
V5 O44 V4 102.6(2) . . ?
C43 O44 Na1 120.8(5) . . ?
V5 O44 Na1 99.8(2) . . ?
V4 O44 Na1 94.4(2) . . ?
N41 C45 C46 109.4(8) . . ?
O47 C46 C45 109.3(8) . . ?
C46 O47 V4 117.9(5) . . ?
C46 O47 V3 132.3(5) . . ?
V4 O47 V3 109.8(3) . . ?
C55 N51 C52 113.2(8) . . ?
C55 N51 C58 111.0(7) . . ?
C52 N51 C58 107.4(7) . . ?
C55 N51 V5 102.3(6) . . ?
C52 N51 V5 112.5(5) . . ?
C58 N51 V5 110.5(5) . . ?
N51 C52 C53 110.9(7) . . ?
O54 C53 C52 111.1(8) . . ?
C53 O54 V6 122.5(5) . . ?
C53 O54 V5 108.7(5) . . ?
V6 O54 V5 102.7(3) . . ?
C53 O54 Na1 127.6(5) . . ?
V6 O54 Na1 97.2(3) . . ?
V5 O54 Na1 92.1(2) . . ?
N51 C55 C56 110.4(8) . . ?
O57 C56 C55 107.4(7) . . ?
C56 O57 V5 120.2(5) . . ?
C56 O57 V4 130.1(5) . . ?
V5 O57 V4 109.7(3) . . ?
C65 N61 C68 109.1(7) . . ?
C65 N61 C62 111.2(8) . . ?
C68 N61 C62 108.9(7) . . ?
C65 N61 V6 102.3(5) . . ?
C68 N61 V6 113.3(6) . . ?
C62 N61 V6 111.9(5) . . ?
C63 C62 N61 112.6(7) . . ?
O64 C63 C62 107.5(8) . . ?
C63 O64 V1 121.7(6) . . ?
C63 O64 V6 110.7(5) . . ?
V1 O64 V6 103.6(3) . . ?
C63 O64 Na1 122.5(6) . . ?
V1 O64 Na1 100.0(3) . . ?
V6 O64 Na1 93.6(2) . . ?
N61 C65 C66 112.0(8) . . ?
O67 C66 C65 107.0(8) . . ?
C66 O67 V6 120.1(5) . . ?
C66 O67 V5 128.8(5) . . ?
V6 O67 V5 111.1(3) . . ?
O101 V101 O117 104.2(3) . . ?
O101 V101 O164 106.6(3) . . ?
O117 V101 O164 76.6(2) . . ?
O101 V101 O127 95.6(3) . . ?
O117 V101 O127 160.0(2) . . ?
O164 V101 O127 94.8(2) . . ?
O101 V101 N111 93.2(3) . . ?
O117 V101 N111 79.4(3) . . ?
O164 V101 N111 151.9(3) . . ?
O127 V101 N111 103.0(3) . . ?
O101 V101 O114 160.5(3) . . ?
O117 V101 O114 90.9(2) . . ?
O164 V101 O114 88.6(2) . . ?
O127 V101 O114 70.6(2) . . ?
N111 V101 O114 77.4(3) . . ?
O101 V101 Na2 149.2(3) . . ?
O117 V101 Na2 81.31(18) . . ?
O164 V101 Na2 44.31(18) . . ?
O127 V101 Na2 80.04(17) . . ?
N111 V101 Na2 117.6(2) . . ?
O114 V101 Na2 44.24(16) . . ?
O102 V102 O127 103.8(3) . . ?
O102 V102 O114 106.5(3) . . ?
O127 V102 O114 76.5(2) . . ?
O102 V102 O137 96.1(3) . . ?
O127 V102 O137 159.9(2) . . ?
O114 V102 O137 95.4(2) . . ?
O102 V102 N121 93.3(3) . . ?
O127 V102 N121 78.8(3) . . ?
O114 V102 N121 151.3(3) . . ?
O137 V102 N121 103.0(3) . . ?
O102 V102 O124 161.2(3) . . ?
O127 V102 O124 90.3(2) . . ?
O114 V102 O124 88.6(2) . . ?
O137 V102 O124 70.9(2) . . ?
N121 V102 O124 77.1(2) . . ?
O102 V102 Na2 148.6(2) . . ?
O127 V102 Na2 81.00(18) . . ?
O114 V102 Na2 43.65(18) . . ?
O137 V102 Na2 80.53(17) . . ?
N121 V102 Na2 117.9(2) . . ?
O124 V102 Na2 44.96(17) . . ?
O103 V103 O137 104.1(3) . . ?
O103 V103 O124 105.5(3) . . ?
O137 V103 O124 77.1(2) . . ?
O103 V103 O147 96.4(3) . . ?
O137 V103 O147 159.3(3) . . ?
O124 V103 O147 94.8(2) . . ?
O103 V103 O134 161.2(3) . . ?
O137 V103 O134 90.6(2) . . ?
O124 V103 O134 89.0(2) . . ?
O147 V103 O134 70.0(2) . . ?
O103 V103 N131 93.2(3) . . ?
O137 V103 N131 79.8(3) . . ?
O124 V103 N131 153.2(3) . . ?
O147 V103 N131 102.1(3) . . ?
O134 V103 N131 77.7(3) . . ?
O103 V103 Na2 148.1(2) . . ?
O137 V103 Na2 81.16(18) . . ?
O124 V103 Na2 44.16(18) . . ?
O147 V103 Na2 79.91(19) . . ?
O134 V103 Na2 44.85(16) . . ?
N131 V103 Na2 118.6(2) . . ?
O104 V104 O147 104.3(3) . . ?
O104 V104 O134 106.0(3) . . ?
O147 V104 O134 76.5(2) . . ?
O104 V104 O157 95.9(3) . . ?
O147 V104 O157 159.5(3) . . ?
O134 V104 O157 95.0(3) . . ?
O104 V104 N141 94.0(3) . . ?
O147 V104 N141 80.5(3) . . ?
O134 V104 N141 152.6(3) . . ?
O157 V104 N141 101.6(3) . . ?
O104 V104 O144 161.1(3) . . ?
O147 V104 O144 90.4(2) . . ?
O134 V104 O144 88.8(2) . . ?
O157 V104 O144 70.6(2) . . ?
N141 V104 O144 76.5(3) . . ?
O104 V104 Na2 148.5(3) . . ?
O147 V104 Na2 81.01(19) . . ?
O134 V104 Na2 44.23(18) . . ?
O157 V104 Na2 80.01(18) . . ?
N141 V104 Na2 117.5(2) . . ?
O144 V104 Na2 44.59(17) . . ?
O105 V105 O157 104.8(3) . . ?
O105 V105 O144 105.5(3) . . ?
O157 V105 O144 76.7(3) . . ?
O105 V105 O167 94.9(3) . . ?
O157 V105 O167 160.2(2) . . ?
O144 V105 O167 95.6(2) . . ?
O105 V105 N151 94.3(3) . . ?
O157 V105 N151 79.8(3) . . ?
O144 V105 N151 152.4(3) . . ?
O167 V105 N151 101.8(3) . . ?
O105 V105 O154 161.0(3) . . ?
O157 V105 O154 90.4(2) . . ?
O144 V105 O154 88.8(2) . . ?
O167 V105 O154 70.9(2) . . ?
N151 V105 O154 77.0(2) . . ?
O105 V105 Na2 147.7(3) . . ?
O157 V105 Na2 81.21(18) . . ?
O144 V105 Na2 44.08(18) . . ?
O167 V105 Na2 80.63(17) . . ?
N151 V105 Na2 118.0(2) . . ?
O154 V105 Na2 44.75(16) . . ?
O106 V106 O167 104.2(3) . . ?
O106 V106 O154 105.5(3) . . ?
O167 V106 O154 77.4(3) . . ?
O106 V106 O117 95.6(3) . . ?
O167 V106 O117 160.0(2) . . ?
O154 V106 O117 95.2(2) . . ?
O106 V106 O164 161.6(3) . . ?
O167 V106 O164 89.9(2) . . ?
O154 V106 O164 88.8(2) . . ?
O117 V106 O164 71.2(2) . . ?
O106 V106 N161 93.6(3) . . ?
O167 V106 N161 80.0(3) . . ?
O154 V106 N161 153.4(3) . . ?
O117 V106 N161 101.3(3) . . ?
O164 V106 N161 77.1(3) . . ?
O106 V106 Na2 147.9(3) . . ?
O167 V106 Na2 81.59(19) . . ?
O154 V106 Na2 44.11(18) . . ?
O117 V106 Na2 80.34(18) . . ?
O164 V106 Na2 44.72(17) . . ?
N161 V106 Na2 118.5(2) . . ?
C115 N111 C112 113.5(7) . . ?
C115 N111 C118 109.4(7) . . ?
C112 N111 C118 107.7(7) . . ?
C115 N111 V101 102.2(6) . . ?
C112 N111 V101 111.8(6) . . ?
C118 N111 V101 112.3(6) . . ?
N111 C112 C113 112.2(7) . . ?
O114 C113 C112 108.3(7) . . ?
C113 O114 V102 122.7(5) . . ?
C113 O114 V101 110.5(5) . . ?
V102 O114 V101 103.2(3) . . ?
C113 O114 Na2 122.4(5) . . ?
V102 O114 Na2 99.4(3) . . ?
V101 O114 Na2 93.5(2) . . ?
N111 C115 C116 110.5(8) . . ?
O117 C116 C115 107.3(8) . . ?
C116 O117 V101 119.6(5) . . ?
C116 O117 V106 130.5(5) . . ?
V101 O117 V106 109.9(3) . . ?
C122 N121 C125 113.8(7) . . ?
C122 N121 C128 108.9(7) . . ?
C125 N121 C128 107.9(7) . . ?
C122 N121 V102 112.7(5) . . ?
C125 N121 V102 101.6(5) . . ?
C128 N121 V102 111.8(6) . . ?
N121 C122 C123 111.9(7) . . ?
O124 C123 C122 108.8(8) . . ?
C123 O124 V103 123.7(5) . . ?
C123 O124 V102 110.1(5) . . ?
V103 O124 V102 102.4(3) . . ?
C123 O124 Na2 123.4(5) . . ?
V103 O124 Na2 99.0(2) . . ?
V102 O124 Na2 92.4(2) . . ?
N121 C125 C126 109.1(7) . . ?
O127 C126 C125 107.2(8) . . ?
C126 O127 V102 119.3(5) . . ?
C126 O127 V101 131.4(5) . . ?
V102 O127 V101 109.3(3) . . ?
C138 N131 C135 111.1(7) . . ?
C138 N131 C132 109.2(8) . . ?
C135 N131 C132 111.2(8) . . ?
C138 N131 V103 113.3(7) . . ?
C135 N131 V103 100.9(5) . . ?
C132 N131 V103 111.0(5) . . ?
C133 C132 N131 112.6(7) . . ?
O134 C133 C132 110.9(8) . . ?
C133 O134 V104 122.8(5) . . ?
C133 O134 V103 110.0(5) . . ?
V104 O134 V103 102.6(3) . . ?
C133 O134 Na2 124.3(5) . . ?
V104 O134 Na2 98.8(3) . . ?
V103 O134 Na2 92.8(2) . . ?
N131 C135 C136 111.5(7) . . ?
O137 C136 C135 107.1(7) . . ?
C136 O137 V103 120.4(5) . . ?
C136 O137 V102 130.3(5) . . ?
V103 O137 V102 109.3(3) . . ?
C148 N141 C142 109.1(7) . . ?
C148 N141 C145 109.7(7) . . ?
C142 N141 C145 109.4(8) . . ?
C148 N141 V104 114.9(7) . . ?
C142 N141 V104 112.2(6) . . ?
C145 N141 V104 101.2(5) . . ?
N141 C142 C143 112.1(8) . . ?
O144 C143 C142 107.9(8) . . ?
C143 O144 V105 123.8(5) . . ?
C143 O144 V104 112.0(5) . . ?
V105 O144 V104 102.5(3) . . ?
C143 O144 Na2 120.8(5) . . ?
V105 O144 Na2 98.9(3) . . ?
V104 O144 Na2 93.5(2) . . ?
C146 C145 N141 111.4(8) . . ?
O147 C146 C145 108.3(8) . . ?
C146 O147 V104 119.8(5) . . ?
C146 O147 V103 129.5(5) . . ?
V104 O147 V103 110.6(3) . . ?
C152 N151 C155 111.5(8) . . ?
C152 N151 C158 107.9(8) . . ?
C155 N151 C158 110.4(7) . . ?
C152 N151 V105 111.7(5) . . ?
C155 N151 V105 102.6(5) . . ?
C158 N151 V105 112.8(6) . . ?
N151 C152 C153 112.5(8) . . ?
O154 C153 C152 108.5(8) . . ?
C153 O154 V106 123.1(5) . . ?
C153 O154 V105 110.7(5) . . ?
V106 O154 V105 102.4(3) . . ?
C153 O154 Na2 123.2(5) . . ?
V106 O154 Na2 99.1(3) . . ?
V105 O154 Na2 92.8(2) . . ?
N151 C155 C156 110.4(7) . . ?
O157 C156 C155 107.0(8) . . ?
C156 O157 V105 120.5(5) . . ?
C156 O157 V104 129.6(6) . . ?
V105 O157 V104 109.9(3) . . ?
C168 N161 C162 109.9(8) . . ?
C168 N161 C165 109.5(8) . . ?
C162 N161 C165 111.7(7) . . ?
C168 N161 V106 113.0(7) . . ?
C162 N161 V106 111.5(5) . . ?
C165 N161 V106 101.0(5) . . ?
C163 C162 N161 113.8(8) . . ?
O164 C163 C162 110.1(8) . . ?
C163 O164 V101 120.8(5) . . ?
C163 O164 V106 111.2(5) . . ?
V101 O164 V106 101.9(3) . . ?
C163 O164 Na2 126.2(5) . . ?
V101 O164 Na2 98.1(2) . . ?
V106 O164 Na2 93.1(2) . . ?
N161 C165 C166 108.7(8) . . ?
O167 C166 C165 109.5(8) . . ?
C166 O167 V106 119.4(5) . . ?
C166 O167 V105 131.5(5) . . ?
V106 O167 V105 109.0(3) . . ?
O201 Cl20 O204 112.6(6) . . ?
O201 Cl20 O202 111.2(6) . . ?
O204 Cl20 O202 109.7(6) . . ?
O201 Cl20 O203 107.5(6) . . ?
O204 Cl20 O203 108.2(6) . . ?
O202 Cl20 O203 107.4(6) . . ?
O303 Cl30 O302 110.8(6) . . ?
O303 Cl30 O304 114.1(8) . . ?
O302 Cl30 O304 111.4(6) . . ?
O303 Cl30 O301 106.3(7) . . ?
O302 Cl30 O301 108.0(5) . . ?
O304 Cl30 O301 105.8(7) . . ?

loop_
_geom_bond_atom_site_label_1
_geom_bond_atom_site_label_2
_geom_bond_distance
_geom_bond_site_symmetry_2
_geom_bond_publ_flag
Na1 O64 2.262(7) . ?
Na1 O24 2.294(7) . ?
Na1 O44 2.295(7) . ?
Na1 O14 2.301(7) . ?
Na1 O34 2.305(7) . ?
Na1 O54 2.334(7) . ?
Na1 V6 3.256(4) . ?
Na1 V1 3.259(4) . ?
Na1 V2 3.271(4) . ?
Na1 V3 3.277(4) . ?
Na1 V5 3.280(4) . ?
Na1 V4 3.296(4) . ?
Na2 O114 2.280(6) . ?
Na2 O144 2.300(7) . ?
Na2 O164 2.302(7) . ?
Na2 O154 2.302(7) . ?
Na2 O124 2.305(7) . ?
Na2 O134 2.308(7) . ?
Na2 V102 3.259(3) . ?
Na2 V101 3.262(4) . ?
Na2 V106 3.266(4) . ?
Na2 V105 3.267(3) . ?
Na2 V103 3.269(4) . ?
Na2 V104 3.270(4) . ?
V1 O1 1.620(7) . ?
V1 O17 1.944(7) . ?
V1 O64 1.987(7) . ?
V1 O27 2.050(6) . ?
V1 O14 2.197(6) . ?
V1 N11 2.198(9) . ?
V2 O2 1.613(7) . ?
V2 O27 1.953(6) . ?
V2 O14 1.992(6) . ?
V2 O37 2.025(6) . ?
V2 O24 2.193(6) . ?
V2 N21 2.209(8) . ?
V3 O3 1.616(6) . ?
V3 O37 1.970(6) . ?
V3 O24 2.015(6) . ?
V3 O47 2.044(6) . ?
V3 N31 2.192(8) . ?
V3 O34 2.204(6) . ?
V4 O4 1.621(6) . ?
V4 O47 1.959(6) . ?
V4 O34 1.992(6) . ?
V4 O57 2.049(6) . ?
V4 N41 2.192(8) . ?
V4 O44 2.195(6) . ?
V5 O5 1.626(6) . ?
V5 O57 1.942(6) . ?
V5 O44 1.984(5) . ?
V5 O67 2.029(6) . ?
V5 N51 2.194(8) . ?
V5 O54 2.219(6) . ?
V6 O6 1.608(7) . ?
V6 O67 1.966(6) . ?
V6 O54 1.997(6) . ?
V6 O17 2.065(6) . ?
V6 N61 2.174(8) . ?
V6 O64 2.204(6) . ?
N11 C18 1.447(14) . ?
N11 C12 1.497(14) . ?
N11 C15 1.532(15) . ?
C12 C13 1.541(13) . ?
C13 O14 1.415(11) . ?
C15 C16 1.544(16) . ?
C16 O17 1.448(12) . ?
N21 C28 1.453(14) . ?
N21 C22 1.499(13) . ?
N21 C25 1.515(13) . ?
C22 C23 1.510(13) . ?
C23 O24 1.434(10) . ?
C25 C26 1.480(15) . ?
C26 O27 1.434(11) . ?
N31 C38 1.488(13) . ?
N31 C32 1.503(12) . ?
N31 C35 1.504(13) . ?
C32 C33 1.491(14) . ?
C33 O34 1.422(11) . ?
C35 C36 1.519(15) . ?
C36 O37 1.420(11) . ?
N41 C45 1.479(13) . ?
N41 C48 1.501(12) . ?
N41 C42 1.518(13) . ?
C42 C43 1.535(14) . ?
C43 O44 1.440(10) . ?
C45 C46 1.492(14) . ?
C46 O47 1.424(11) . ?
N51 C55 1.454(13) . ?
N51 C52 1.490(12) . ?
N51 C58 1.515(12) . ?
C52 C53 1.498(13) . ?
C53 O54 1.424(11) . ?
C55 C56 1.540(14) . ?
C56 O57 1.409(10) . ?
N61 C65 1.491(12) . ?
N61 C68 1.491(12) . ?
N61 C62 1.529(12) . ?
C62 C63 1.501(15) . ?
C63 O64 1.465(11) . ?
C65 C66 1.507(13) . ?
C66 O67 1.425(11) . ?
V101 O101 1.592(6) . ?
V101 O117 1.963(6) . ?
V101 O164 2.010(6) . ?
V101 O127 2.046(6) . ?
V101 N111 2.195(8) . ?
V101 O114 2.197(6) . ?
V102 O102 1.605(6) . ?
V102 O127 1.977(6) . ?
V102 O114 1.987(6) . ?
V102 O137 2.038(6) . ?
V102 N121 2.195(8) . ?
V102 O124 2.208(6) . ?
V103 O103 1.623(6) . ?
V103 O137 1.971(6) . ?
V103 O124 1.986(6) . ?
V103 O147 2.036(6) . ?
V103 O134 2.206(6) . ?
V103 N131 2.209(8) . ?
V104 O104 1.619(7) . ?
V104 O147 1.948(6) . ?
V104 O134 1.990(6) . ?
V104 O157 2.035(6) . ?
V104 N141 2.184(8) . ?
V104 O144 2.190(7) . ?
V105 O105 1.605(6) . ?
V105 O157 1.950(6) . ?
V105 O144 1.992(6) . ?
V105 O167 2.042(6) . ?
V105 N151 2.199(8) . ?
V105 O154 2.209(6) . ?
V106 O106 1.600(7) . ?
V106 O167 1.971(6) . ?
V106 O154 1.981(6) . ?
V106 O117 2.029(6) . ?
V106 O164 2.196(6) . ?
V106 N161 2.206(8) . ?
N111 C115 1.464(12) . ?
N111 C112 1.491(12) . ?
N111 C118 1.508(11) . ?
C112 C113 1.528(13) . ?
C113 O114 1.427(11) . ?
C115 C116 1.528(12) . ?
C116 O117 1.427(12) . ?
N121 C122 1.480(12) . ?
N121 C125 1.485(12) . ?
N121 C128 1.495(11) . ?
C122 C123 1.525(13) . ?
C123 O124 1.434(11) . ?
C125 C126 1.511(14) . ?
C126 O127 1.422(11) . ?
N131 C138 1.433(13) . ?
N131 C135 1.504(12) . ?
N131 C132 1.522(13) . ?
C132 C133 1.491(14) . ?
C133 O134 1.426(11) . ?
C135 C136 1.525(13) . ?
C136 O137 1.416(11) . ?
N141 C148 1.475(13) . ?
N141 C142 1.508(13) . ?
N141 C145 1.529(12) . ?
C142 C143 1.533(13) . ?
C143 O144 1.398(11) . ?
C145 C146 1.499(13) . ?
C146 O147 1.435(12) . ?
N151 C152 1.490(13) . ?
N151 C155 1.496(12) . ?
N151 C158 1.496(12) . ?
C152 C153 1.528(13) . ?
C153 O154 1.409(11) . ?
C155 C156 1.536(14) . ?
C156 O157 1.449(11) . ?
N161 C168 1.467(13) . ?
N161 C162 1.491(12) . ?
N161 C165 1.519(13) . ?
C162 C163 1.488(14) . ?
C163 O164 1.426(12) . ?
C165 C166 1.537(14) . ?
C166 O167 1.383(12) . ?
Cl20 O201 1.389(9) . ?
Cl20 O204 1.394(9) . ?
Cl20 O202 1.414(9) . ?
Cl20 O203 1.457(10) . ?
Cl30 O303 1.401(11) . ?
Cl30 O302 1.417(8) . ?
Cl30 O304 1.424(12) . ?
Cl30 O301 1.434(9) . ?
O400 C401 1.404(12) . ?
O500 C501 1.398(12) . ?
O600 C601 1.407(12) . ?
O700 C701 1.392(12) . ?
